data_2021501
loop_
_publ_author_name
'Losev, Evgeniy A.'
'Boldyreva, Elena'

_publ_section_title
;
 Concomitant cocrystal and salt: no interconversion in the solid state
;
_journal_coeditor_code KU3233
_journal_issue 3
_journal_name_full 'Acta Crystallographica Section C'
_journal_page_first
;
;
_journal_paper_doi 10.1107/S2053229619001372
_journal_volume 75
_journal_year 2019
_chemical_formula_iupac 'C3 H7 N O2 +, C4 H6 O6 -'
_chemical_formula_moiety 'C3 H7 N O2 +, C4 H6 O6 -'
_chemical_formula_sum 'C7 H13 N O8'
_chemical_formula_weight 239.18
_chemical_name_common '\b-Alanine--<i>DL</i>-tartaric acid (1/1)'
_chemical_name_systematic '\b-Alaninium <i>DL</i>-tartarate'
_space_group_crystal_system monoclinic
_space_group_IT_number 14
_space_group_name_Hall '-P 2ybc'
_space_group_name_H-M_alt 'P 1 21/c 1'
_symmetry_space_group_name_Hall '-P 2ybc'
_symmetry_space_group_name_H-M 'P 1 21/c 1'
_atom_sites_solution_hydrogens geom
_audit_creation_method
;
Olex2 1.2
(compiled 2018.05.29 svn.r3508 for OlexSys, GUI svn.r5506)
;
_cell_angle_alpha 90
_cell_angle_beta 103.092(5)
_cell_angle_gamma 90
_cell_formula_units_Z 4
_cell_length_a 4.8594(3)
_cell_length_b 9.4225(4)
_cell_length_c 21.7038(10)
_cell_measurement_reflns_used 3253
_cell_measurement_temperature 200
_cell_measurement_theta_max 29.3430
_cell_measurement_theta_min 1.9340
_cell_volume 967.94(9)
_computing_cell_refinement
;
CrysAlis PRO (Agilent, 2014)
;
_computing_data_collection
;
CrysAlis PRO (Agilent, 2014)
;
_computing_data_reduction
;
CrysAlis PRO (Agilent, 2014)
;
_computing_molecular_graphics
;
OLEX2 (Dolomanov <i>et al.</i>,  2009)
;
_computing_publication_material
;
OLEX2 (Dolomanov <i>et al.</i>,  2009)
;
_computing_structure_refinement
;
SHELXL2018 (Sheldrick, 2015b)
;
_computing_structure_solution
;
olex2.solve (Bourhis <i>et al.</i>,  2015)
;
_diffrn_ambient_temperature 200
_diffrn_detector 'CCD plate'
_diffrn_measured_fraction_theta_full 1.000
_diffrn_measured_fraction_theta_max 1.000
_diffrn_measurement_device_type 'STOE IPDS'
_diffrn_measurement_method '\w scans'
_diffrn_radiation_monochromator graphite
_diffrn_radiation_probe x-ray
_diffrn_radiation_type MoK\a
_diffrn_radiation_wavelength 0.71073
_diffrn_reflns_av_R_equivalents 0.0739
_diffrn_reflns_av_unetI/netI 0.0484
_diffrn_reflns_limit_h_max 5
_diffrn_reflns_limit_h_min -6
_diffrn_reflns_limit_k_max 11
_diffrn_reflns_limit_k_min -11
_diffrn_reflns_limit_l_max 27
_diffrn_reflns_limit_l_min -27
_diffrn_reflns_number 10837
_diffrn_reflns_theta_full 25.242
_diffrn_reflns_theta_max 26.372
_diffrn_reflns_theta_min 1.927
_diffrn_source 'Enhance (Mo) X-ray Source'
_exptl_absorpt_coefficient_mu 0.152
_exptl_absorpt_correction_T_max 0.995
_exptl_absorpt_correction_T_min 0.937
_exptl_absorpt_correction_type gaussian
_exptl_absorpt_process_details
;
(CrysAlis PRO; Agilent, 2014)
;
_exptl_crystal_colour colourless
_exptl_crystal_density_diffrn 1.641
_exptl_crystal_description block
_exptl_crystal_F_000 504
_exptl_crystal_size_max 1
_exptl_crystal_size_mid 0.0953
_exptl_crystal_size_min 0.04
_refine_diff_density_max 0.341
_refine_diff_density_min -0.342
_refine_ls_extinction_method none
_refine_ls_goodness_of_fit_ref 1.034
_refine_ls_hydrogen_treatment constr
_refine_ls_matrix_type full
_refine_ls_number_parameters 151
_refine_ls_number_reflns 1968
_refine_ls_number_restraints 0
_refine_ls_restrained_S_all 1.034
_refine_ls_R_factor_all 0.0639
_refine_ls_R_factor_gt 0.0392
_refine_ls_shift/su_max 0.000
_refine_ls_shift/su_mean 0.000
_refine_ls_structure_factor_coef Fsqd
_refine_ls_weighting_details 'w=1/[\s^2^(Fo^2^)+(0.0356P)^2^+0.0421P] where P=(Fo^2^+2Fc^2^)/3'
_refine_ls_weighting_scheme calc
_refine_ls_wR_factor_gt 0.0725
_refine_ls_wR_factor_ref 0.0792
_reflns_number_gt 1525
_reflns_number_total 1968
_reflns_threshold_expression 'I > 2\s(I)'
_cod_data_source_file ku3233sup1.cif
_cod_data_source_block 200_cocrystal
_cod_original_cell_volume 967.95(8)
_cod_database_code 2021501
_shelx_space_group_comment
;
The symmetry employed for this shelxl refinement is uniquely defined
by the following loop, which should always be used as a source of
symmetry information in preference to the above space-group names.
They are only intended as comments.
;
_shelx_estimated_absorpt_t_min 0.863
_shelx_estimated_absorpt_t_max 0.994

loop_
_space_group_symop_operation_xyz
'x, y, z'
'-x, y+1/2, -z+1/2'
'-x, -y, -z'
'x, -y-1/2, z-1/2'

loop_
_atom_site_type_symbol
_atom_site_label
_atom_site_fract_x
_atom_site_fract_y
_atom_site_fract_z
_atom_site_U_iso_or_equiv
_atom_site_adp_type
_atom_site_calc_flag
_atom_site_occupancy
O O4 0.2811(3) 0.64612(15) 0.00051(8) 0.0244(4) Uani d 1
H H4 0.365844 0.582479 0.024644 0.029 Uiso calc 1
O O3 0.7265(3) 0.61544(14) -0.06773(7) 0.0201(4) Uani d 1
H H3 0.897862 0.626747 -0.050223 0.024 Uiso calc 1
O O6 0.8735(4) 0.87251(15) 0.05184(7) 0.0251(4) Uani d 1
H H6 0.999058 0.877404 0.085475 0.030 Uiso calc 1
O O1 0.1769(4) 0.86376(15) -0.11824(7) 0.0282(4) Uani d 1
H H1 0.039705 0.866605 -0.149730 0.034 Uiso calc 1
C C4 0.7175(5) 0.7598(2) 0.05336(10) 0.0188(5) Uani d 1
C C3 0.4718(5) 0.7573(2) -0.00371(10) 0.0185(5) Uani d 1
H H3A 0.367910 0.849263 -0.005035 0.022 Uiso calc 1
O O5 0.7589(4) 0.66807(15) 0.09291(7) 0.0265(4) Uani d 1
O O7 0.7297(3) 0.58376(14) 0.30087(7) 0.0207(4) Uani d 1
O O8 0.7075(3) 0.38042(15) 0.35177(7) 0.0269(4) Uani d 1
O O2 0.2875(3) 0.66508(14) -0.16417(7) 0.0215(4) Uani d 1
C C2 0.5785(5) 0.7444(2) -0.06527(10) 0.0160(5) Uani d 1
H H2 0.708235 0.825587 -0.067577 0.019 Uiso calc 1
C C5 0.6117(5) 0.4689(2) 0.30937(10) 0.0168(5) Uani d 1
C C1 0.3301(5) 0.7511(2) -0.12194(10) 0.0160(5) Uani d 1
C C6 0.3331(5) 0.4337(2) 0.26457(10) 0.0174(5) Uani d 1
H H6A 0.195004 0.407065 0.289812 0.021 Uiso calc 1
H H6B 0.360591 0.350049 0.239027 0.021 Uiso calc 1
N N1 0.3965(4) 0.58885(17) 0.17642(8) 0.0217(4) Uani d 1
H H1A 0.388548 0.517795 0.147669 0.033 Uiso calc 1
H H1B 0.577496 0.599080 0.199022 0.033 Uiso calc 1
H H1C 0.337271 0.671380 0.155883 0.033 Uiso calc 1
C C7 0.2097(5) 0.5532(2) 0.22019(10) 0.0187(5) Uani d 1
H H7A 0.021194 0.524868 0.195177 0.022 Uiso calc 1
H H7B 0.185518 0.638269 0.245223 0.022 Uiso calc 1

loop_
_atom_site_aniso_label
_atom_site_aniso_U_11
_atom_site_aniso_U_22
_atom_site_aniso_U_33
_atom_site_aniso_U_12
_atom_site_aniso_U_13
_atom_site_aniso_U_23
O4 0.0186(9) 0.0260(8) 0.0263(9) -0.0037(7) 0.0003(8) 0.0080(7)
O3 0.0131(8) 0.0208(7) 0.0244(9) 0.0040(6) -0.0003(8) -0.0016(6)
O6 0.0275(10) 0.0233(8) 0.0190(9) -0.0057(7) -0.0065(8) 0.0000(6)
O1 0.0305(10) 0.0265(8) 0.0212(9) 0.0131(8) -0.0074(8) -0.0051(7)
C4 0.0209(13) 0.0195(10) 0.0178(12) 0.0025(10) 0.0080(10) -0.0031(9)
C3 0.0167(12) 0.0191(10) 0.0185(12) 0.0001(9) 0.0017(11) -0.0003(9)
O5 0.0291(10) 0.0285(8) 0.0197(9) -0.0018(8) 0.0012(8) 0.0074(7)
O7 0.0180(8) 0.0192(7) 0.0222(8) -0.0054(7) -0.0013(7) 0.0015(6)
O8 0.0268(10) 0.0222(7) 0.0248(9) -0.0001(7) -0.0088(8) 0.0059(7)
O2 0.0229(9) 0.0206(8) 0.0189(9) 0.0019(7) 0.0004(7) -0.0055(7)
C2 0.0151(12) 0.0143(10) 0.0176(12) 0.0008(9) 0.0017(10) 0.0002(8)
C5 0.0168(12) 0.0155(10) 0.0176(12) 0.0026(10) 0.0027(10) -0.0022(9)
C1 0.0149(12) 0.0156(10) 0.0177(12) -0.0007(9) 0.0041(10) 0.0024(9)
C6 0.0177(12) 0.0168(10) 0.0168(11) -0.0009(10) 0.0017(10) 0.0007(9)
N1 0.0293(12) 0.0191(8) 0.0181(10) 0.0047(9) 0.0080(9) 0.0019(7)
C7 0.0163(12) 0.0212(11) 0.0175(12) -0.0006(9) 0.0011(10) 0.0001(9)

loop_
_atom_type_symbol
_atom_type_description
_atom_type_scat_dispersion_real
_atom_type_scat_dispersion_imag
_atom_type_scat_source
C C 0.0033 0.0016 'International Tables Vol C Tables 4.2.6.8 and 6.1.1.4'
H H 0.0000 0.0000 'International Tables Vol C Tables 4.2.6.8 and 6.1.1.4'
N N 0.0061 0.0033 'International Tables Vol C Tables 4.2.6.8 and 6.1.1.4'
O O 0.0106 0.0060 'International Tables Vol C Tables 4.2.6.8 and 6.1.1.4'

loop_
_exptl_crystal_face_index_h
_exptl_crystal_face_index_k
_exptl_crystal_face_index_l
_exptl_crystal_face_perp_dist
-1 -1 4 0.0320
1 1 -4 0.0240
2 2 -1 0.2270
-2 -2 1 0.2800
4 -3 -4 0.0100
-4 3 4 0.0300

loop_
_geom_angle_atom_site_label_1
_geom_angle_atom_site_label_2
_geom_angle_atom_site_label_3
_geom_angle
C3 O4 H4 109.5
C2 O3 H3 109.5
C4 O6 H6 109.5
C1 O1 H1 109.5
O6 C4 C3 110.24(18)
O5 C4 O6 126.6(2)
O5 C4 C3 123.1(2)
O4 C3 C4 111.43(17)
O4 C3 H3A 108.0
O4 C3 C2 110.54(17)
C4 C3 H3A 108.0
C4 C3 C2 110.62(18)
C2 C3 H3A 108.0
O3 C2 C3 111.88(16)
O3 C2 H2 108.8
O3 C2 C1 108.80(16)
C3 C2 H2 108.8
C1 C2 C3 109.69(17)
C1 C2 H2 108.8
O7 C5 C6 117.74(18)
O8 C5 O7 125.1(2)
O8 C5 C6 117.11(18)
O1 C1 C2 110.07(17)
O2 C1 O1 126.1(2)
O2 C1 C2 123.80(19)
C5 C6 H6A 108.7
C5 C6 H6B 108.7
C5 C6 C7 114.39(17)
H6A C6 H6B 107.6
C7 C6 H6A 108.7
C7 C6 H6B 108.7
H1A N1 H1B 109.5
H1A N1 H1C 109.5
H1B N1 H1C 109.5
C7 N1 H1A 109.5
C7 N1 H1B 109.5
C7 N1 H1C 109.5
C6 C7 H7A 109.4
C6 C7 H7B 109.4
N1 C7 C6 111.20(17)
N1 C7 H7A 109.4
N1 C7 H7B 109.4
H7A C7 H7B 108.0

loop_
_geom_bond_atom_site_label_1
_geom_bond_atom_site_label_2
_geom_bond_distance
O4 H4 0.8400
O4 C3 1.415(3)
O3 H3 0.8400
O3 C2 1.419(2)
O6 H6 0.8400
O6 C4 1.309(3)
O1 H1 0.8400
O1 C1 1.309(2)
C4 C3 1.513(3)
C4 O5 1.203(2)
C3 H3A 1.0000
C3 C2 1.543(3)
O7 C5 1.257(2)
O8 C5 1.251(2)
O2 C1 1.206(2)
C2 H2 1.0000
C2 C1 1.517(3)
C5 C6 1.514(3)
C6 H6A 0.9900
C6 H6B 0.9900
C6 C7 1.515(3)
N1 H1A 0.9100
N1 H1B 0.9100
N1 H1C 0.9100
N1 C7 1.493(3)
C7 H7A 0.9900
C7 H7B 0.9900

loop_
_geom_hbond_atom_site_label_D
_geom_hbond_atom_site_label_H
_geom_hbond_atom_site_label_A
_geom_hbond_site_symmetry_A
_geom_hbond_distance_DH
_geom_hbond_distance_HA
_geom_hbond_distance_DA
_geom_hbond_angle_DHA
_geom_hbond_publ_flag
O4 H4 O3 3_665 0.84 2.18 2.868(2) 139.4 yes
O3 H3 O4 1_655 0.84 1.95 2.781(2) 172.5 yes
O6 H6 O8 2_755 0.84 1.73 2.569(2) 171.6 yes
O1 H1 O7 4_475 0.84 1.70 2.514(2) 161.0 yes
N1 H1A O2 3_665 0.91 2.31 2.888(2) 121.4 yes
N1 H1B O7 . 0.91 2.17 2.817(2) 127.3 yes
N1 H1C O8 2_655 0.91 1.98 2.835(2) 154.9 yes

loop_
_geom_torsion_atom_site_label_1
_geom_torsion_atom_site_label_2
_geom_torsion_atom_site_label_3
_geom_torsion_atom_site_label_4
_geom_torsion
O4 C3 C2 O3 -61.3(2)
O4 C3 C2 C1 59.5(2)
O3 C2 C1 O1 175.07(17)
O3 C2 C1 O2 -6.1(3)
O6 C4 C3 O4 -172.93(18)
O6 C4 C3 C2 63.7(2)
C4 C3 C2 O3 62.6(2)
C4 C3 C2 C1 -176.57(16)
C3 C2 C1 O1 52.4(2)
C3 C2 C1 O2 -128.8(2)
O5 C4 C3 O4 8.2(3)
O5 C4 C3 C2 -115.2(2)
O7 C5 C6 C7 -8.4(3)
O8 C5 C6 C7 172.14(19)
C5 C6 C7 N1 63.9(2)

loop_
_twin_individual_id
_twin_individual_mass_fraction_refined
1 0.2231(11)
2 0.7769(11)

_cod_database_fobs_code 2021501
